data_2011414
loop_
_publ_author_name
'Sara K. Metcalf'
'Elizabeth M. Holt'

_publ_section_title
;
 Three methoxy-substituted diethyl
 4-phenyl-2,6-dimethyl-1,4-dihydropyridine-3,5-dicarboxylate compounds
;
_journal_issue 10
_journal_name_full 'Acta Crystallographica Section C'
_journal_page_first 1228
_journal_page_last 1231
_journal_paper_doi 10.1107/S0108270100008416
_journal_volume 56
_journal_year 2000
_chemical_formula_moiety 'C21 H27 N O6'
_chemical_formula_sum 'C21 H27 N O6'
_chemical_formula_weight 389.4
_chemical_name_systematic
;
4-(2,5-dimethoxyphenyl)-2,6-dimethyl-1,4-dihydropyridine-3,5-bis(ethoxycarbo
nyl)
;
_space_group_IT_number 14
_symmetry_cell_setting monoclinic
_symmetry_space_group_name_Hall '-P 2ybc'
_symmetry_space_group_name_H-M 'P 1 21/c 1'
_cell_angle_alpha 90.0
_cell_angle_beta 93.32(2)
_cell_angle_gamma 90.0
_cell_formula_units_Z 4
_cell_length_a 8.268(4)
_cell_length_b 17.802(7)
_cell_length_c 14.707(8)
_cell_measurement_reflns_used 33
_cell_measurement_temperature 301
_cell_measurement_theta_max 22.2
_cell_measurement_theta_min 4.4
_cell_volume 2161.0(18)
_computing_cell_refinement XSCANS
_computing_data_collection 'XSCANS (Siemens, 1991)'
_computing_data_reduction XSCANS
_computing_molecular_graphics 'XP (Siemens, 1990)'
_computing_publication_material SHELXL97
_computing_structure_refinement 'SHELXL97 (Sheldrick, 1997)'
_computing_structure_solution 'SHELXS86 (Sheldrick, 1990)'
_diffrn_ambient_temperature 298
_diffrn_measured_fraction_theta_full .968
_diffrn_measured_fraction_theta_max .968
_diffrn_measurement_device_type 'Syntex P4 4-circle-diffractometer'
_diffrn_measurement_method \q/2\q
_diffrn_radiation_monochromator 'highly oriented graphite crystal'
_diffrn_radiation_source 'fine-focus sealed tube'
_diffrn_radiation_type 'Mo K\a'
_diffrn_radiation_wavelength .71073
_diffrn_reflns_av_R_equivalents .0588
_diffrn_reflns_limit_h_max 11
_diffrn_reflns_limit_h_min -1
_diffrn_reflns_limit_k_max 1
_diffrn_reflns_limit_k_min -25
_diffrn_reflns_limit_l_max 20
_diffrn_reflns_limit_l_min -20
_diffrn_reflns_number 7927
_diffrn_reflns_theta_full 30.01
_diffrn_reflns_theta_max 30.01
_diffrn_reflns_theta_min 2.29
_diffrn_standards_decay_% .0001
_diffrn_standards_interval_time '97 reflections'
_diffrn_standards_number 3
_exptl_absorpt_coefficient_mu .087
_exptl_absorpt_correction_type none
_exptl_absorpt_process_details 'XEMP (Siemens, 1990)'
_exptl_crystal_colour yellow
_exptl_crystal_density_diffrn 1.196
_exptl_crystal_density_meas ?
_exptl_crystal_description cube
_exptl_crystal_F_000 832
_exptl_crystal_size_max .1
_exptl_crystal_size_mid .1
_exptl_crystal_size_min .1
_refine_diff_density_max .19
_refine_diff_density_min -.23
_refine_ls_extinction_method none
_refine_ls_goodness_of_fit_ref 1.01
_refine_ls_hydrogen_treatment constr
_refine_ls_matrix_type full
_refine_ls_number_parameters 254
_refine_ls_number_reflns 6302
_refine_ls_number_restraints 0
_refine_ls_R_factor_all .186
_refine_ls_R_factor_gt .071
_refine_ls_shift/su_max .04
_refine_ls_shift/su_mean .01
_refine_ls_structure_factor_coef Fsqd
_refine_ls_weighting_details 'calc w = 1/[\s^2^(Fo^2^)+(0.1102P)^2^] where P = (Fo^2^+2Fc^2^)/3'
_refine_ls_weighting_scheme sigma
_refine_ls_wR_factor_ref .250
_reflns_number_gt 2411
_reflns_number_total 6302
_reflns_threshold_expression I>2\s(I)
_cod_data_source_file fr1251.cif
_cod_data_source_block I
_cod_depositor_comments
;
The following automatic conversions were performed:

'_exptl_crystal_density_meas' value 'not meas' was changed to '?' -
the value is perceived as not measured.

Automatic conversion script
Id: cif_fix_values 3008 2015-01-20 13:52:24Z robertas 
;
_cod_original_cell_volume 2161(2)
_cod_original_sg_symbol_H-M 'P 21/c'
_cod_database_code 2011414
_cod_database_fobs_code 2011414

loop_
_symmetry_equiv_pos_as_xyz
x,y,z
-x,-y,-z
'-x,1/2+y, 1/2-z'
x,1/2-y,1/2+z

loop_
_atom_site_label
_atom_site_fract_x
_atom_site_fract_y
_atom_site_fract_z
_atom_site_U_iso_or_equiv
_atom_site_adp_type
_atom_site_calc_flag
_atom_site_refinement_flags
_atom_site_occupancy
_atom_site_disorder_assembly
_atom_site_disorder_group
_atom_site_type_symbol
N1 .0502(3) .25955(13) .02486(12) .0601(6) Uani d . 1 . . N
H1A .0206 .2473 -.0424 .080 Uiso d R 1 . . H
C2 -.0537(3) .23768(13) .09114(15) .0515(6) Uani d . 1 . . C
C2' -.2016(4) .19576(16) .05191(18) .0693(8) Uani d . 1 . . C
H2'A -.2690 .1822 .1003 .080 Uiso d PR .50 . . H
H2'B -.2614 .2275 .0092 .080 Uiso d PR .50 . . H
H2'C -.1680 .1512 .0215 .080 Uiso d PR .50 . . H
H2'D -.1918 .1965 -.0128 .050 Uiso d PR .50 . . H
H2'E -.2995 .2219 .0643 .050 Uiso d PR .50 . . H
H2'F -.2076 .1442 .0706 .050 Uiso d PR .50 . . H
C3 -.0146(3) .25492(13) .18020(14) .0477(5) Uani d . 1 . . C
C3' -.1065(3) .23082(14) .25803(16) .0554(6) Uani d . 1 . . C
C3" -.3273(5) .1594(2) .3119(2) .1092(14) Uani d . 1 . . C
H3"A -.2574 .1337 .3560 .080 Uiso d R 1 . . H
H3"B -.3763 .2011 .3412 .080 Uiso d R 1 . . H
C3"' -.4483(7) .1076(3) .2788(4) .199(3) Uani d . 1 . . C
H3"C -.5119 .0890 .3265 .080 Uiso d R 1 . . H
H3"D -.5172 .1341 .2348 .080 Uiso d R 1 . . H
H3"E -.3976 .0662 .2497 .080 Uiso d R 1 . . H
O3' -.0726(3) .25036(13) .33577(11) .0842(7) Uani d . 1 . . O
O3" -.2334(2) .18531(11) .23730(12) .0770(6) Uani d . 1 . . O
C4 .1257(3) .30926(13) .20576(15) .0503(6) Uani d . 1 . . C
H4A .1786 .2921 .2618 .080 Uiso d R 1 . . H
C5 .2504(3) .30841(14) .13140(16) .0528(6) Uani d . 1 . . C
C5' .4153(3) .33755(16) .1544(2) .0668(7) Uani d . 1 . . C
C5" .5923(4) .3919(2) .2716(3) .1061(13) Uani d . 1 . . C
H5"A .6775 .3554 .2698 .080 Uiso d R 1 . . H
H5"B .6150 .4321 .2308 .080 Uiso d R 1 . . H
C5"' .5894(5) .4203(3) .3612(3) .1279(16) Uani d . 1 . . C
H5"C .6906 .4433 .3806 .080 Uiso d R 1 . . H
H5"D .5042 .4568 .3622 .080 Uiso d R 1 . . H
H5"E .5671 .3796 .4015 .080 Uiso d R 1 . . H
O5' .5241(3) .34555(16) .10227(17) .1087(9) Uani d . 1 . . O
O5" .4371(2) .35684(13) .24239(14) .0830(6) Uani d . 1 . . O
C6 .2061(3) .28745(14) .04484(16) .0566(7) Uani d . 1 . . C
C6' .3090(4) .28941(17) -.03778(19) .0732(8) Uani d . 1 . . C
H6'A .4146 .3090 -.0207 .080 Uiso d PR .50 . . H
H6'B .3191 .2394 -.0612 .080 Uiso d PR .50 . . H
H6'C .2573 .3209 -.0838 .080 Uiso d PR .50 . . H
H6'D .2152 .2776 -.0767 .050 Uiso d PR .50 . . H
H6'E .3396 .3401 -.0508 .050 Uiso d PR .50 . . H
H6'F .4033 .2595 -.0225 .050 Uiso d PR .50 . . H
C7 .0613(3) .38914(14) .22152(17) .0560(6) Uani d . 1 . . C
C8 .0863(4) .42771(17) .30437(19) .0694(8) Uani d . 1 . . C
C9 .0245(4) .50103(19) .3121(2) .0864(10) Uani d . 1 . . C
H9A .0458 .5280 .3681 .080 Uiso d R 1 . . H
C10 -.0623(4) .53421(18) .2403(3) .0889(10) Uani d . 1 . . C
H10A -.1050 .5839 .2470 .080 Uiso d R 1 . . H
C11 -.0916(4) .49695(17) .1582(2) .0751(8) Uani d . 1 . . C
C12 -.0276(3) .42476(14) .14968(19) .0622(7) Uani d . 1 . . C
H12A -.0468 .3984 .0931 .080 Uiso d R 1 . . H
O8 .1708(3) .38995(13) .37481(13) .0875(7) Uani d . 1 . . O
C8' .1824(5) .4239(2) .4625(2) .1115(13) Uani d . 1 . . C
H8'A .2432 .3917 .5042 .080 Uiso d R 1 . . H
H8'B .2377 .4710 .4578 .080 Uiso d R 1 . . H
H8'C .0768 .4324 .4844 .080 Uiso d R 1 . . H
O11 -.1821(3) .53461(13) .0910(2) .1055(8) Uani d . 1 . . O
C11' -.2442(4) .4926(2) .0141(3) .0987(11) Uani d . 1 . . C
H11A -.3048 .5241 -.0286 .080 Uiso d R 1 . . H
H11B -.1546 .4707 -.0151 .080 Uiso d R 1 . . H
H11C -.3130 .4535 .0348 .080 Uiso d R 1 . . H

loop_
_atom_site_aniso_label
_atom_site_aniso_U_11
_atom_site_aniso_U_22
_atom_site_aniso_U_33
_atom_site_aniso_U_12
_atom_site_aniso_U_13
_atom_site_aniso_U_23
N1 .0707(15) .0751(14) .0351(10) -.0010(12) .0086(9) -.0001(9)
C2 .0617(15) .0529(13) .0400(11) .0012(12) .0037(11) -.0022(10)
C2' .0802(19) .0778(18) .0493(14) -.0072(16) -.0019(13) -.0103(13)
C3 .0551(14) .0491(13) .0392(11) .0005(11) .0059(10) .0000(10)
C3' .0616(15) .0591(14) .0458(13) -.0030(13) .0074(11) .0019(11)
C3" .121(3) .118(3) .093(3) -.048(3) .054(2) -.004(2)
C3"' .213(6) .224(6) .174(5) -.143(5) .117(5) -.082(5)
O3' .0968(15) .1200(17) .0367(9) -.0301(13) .0108(9) -.0027(10)
O3" .0840(14) .0870(13) .0617(11) -.0296(12) .0199(10) -.0050(10)
C4 .0572(14) .0535(13) .0406(11) -.0021(12) .0066(10) -.0028(10)
C5 .0564(15) .0525(13) .0505(13) .0043(12) .0125(11) .0018(11)
C5' .0547(16) .0646(17) .083(2) .0038(14) .0174(15) -.0007(15)
C5" .057(2) .125(3) .136(3) -.017(2) .000(2) -.024(3)
C5"' .103(3) .154(4) .121(3) -.038(3) -.041(3) .010(3)
O5' .0720(14) .143(2) .1147(19) -.0240(14) .0397(14) -.0227(16)
O5" .0558(12) .1123(17) .0809(14) -.0112(11) .0037(10) -.0149(12)
C6 .0650(17) .0540(14) .0525(14) .0096(13) .0192(12) .0046(11)
C6' .080(2) .0795(19) .0629(16) .0051(16) .0262(14) .0035(14)
C7 .0561(15) .0574(14) .0564(14) -.0053(12) .0186(12) -.0089(12)
C8 .0697(18) .0727(19) .0672(17) -.0087(15) .0157(15) -.0226(15)
C9 .089(2) .078(2) .094(2) -.0130(19) .0243(19) -.0378(19)
C10 .092(2) .0565(18) .122(3) -.0019(17) .035(2) -.0203(19)
C11 .077(2) .0584(17) .092(2) .0017(16) .0230(17) .0060(16)
C12 .0657(17) .0531(15) .0696(17) .0001(13) .0189(14) -.0006(13)
O8 .0969(16) .1005(16) .0645(13) .0005(13) -.0007(11) -.0310(12)
C8' .149(3) .115(3) .071(2) -.010(3) .006(2) -.034(2)
O11 .124(2) .0677(14) .125(2) .0242(14) .0088(17) .0129(14)
C11' .090(2) .091(2) .115(3) .015(2) .016(2) .040(2)

loop_
_atom_type_symbol
_atom_type_scat_dispersion_real
_atom_type_scat_dispersion_imag
_atom_type_scat_source
C .002 .002 'International Tables Vol C Tables 4.2.6.8 and 6.1.1.4'
H .000 .000 'International Tables Vol C Tables 4.2.6.8 and 6.1.1.4'
N .004 .003 'International Tables Vol C Tables 4.2.6.8 and 6.1.1.4'
O .008 .006 'International Tables Vol C Tables 4.2.6.8 and 6.1.1.4'

loop_
_geom_angle_atom_site_label_1
_geom_angle_atom_site_label_2
_geom_angle_atom_site_label_3
_geom_angle
C2 N1 C6 123.48(19)
C2 N1 H1A 119.5
C6 N1 H1A 116.3
C3 C2 N1 119.2(2)
C3 C2 C2' 128.0(2)
N1 C2 C2' 112.8(2)
C2 C2' H2'A 109.4
C2 C2' H2'B 109.4
H2'A C2' H2'B 109.5
C2 C2' H2'C 109.6
H2'A C2' H2'C 109.5
H2'B C2' H2'C 109.5
C2 C2' H2'D 105.0
H2'A C2' H2'D 145.5
H2'B C2' H2'D 54.1
H2'C C2' H2'D 60.4
C2 C2' H2'E 111.0
H2'A C2' H2'E 56.5
H2'B C2' H2'E 55.3
H2'C C2' H2'E 139.3
H2'D C2' H2'E 107.6
C2 C2' H2'F 114.5
H2'A C2' H2'F 60.3
H2'B C2' H2'F 135.8
H2'C C2' H2'F 50.6
H2'D C2' H2'F 107.8
H2'E C2' H2'F 110.5
C2 C3 C3' 125.1(2)
C2 C3 C4 120.56(19)
C3' C3 C4 114.09(19)
O3' C3' O3" 121.4(2)
O3' C3' C3 123.2(2)
O3" C3' C3 115.4(2)
C3"' C3" O3" 110.0(3)
C3"' C3" H3"A 107.7
O3" C3" H3"A 109.5
C3"' C3" H3"B 110.4
O3" C3" H3"B 110.5
H3"A C3" H3"B 108.6
C3" C3"' H3"C 112.1
C3" C3"' H3"D 106.8
H3"C C3"' H3"D 109.5
C3" C3"' H3"E 109.4
H3"C C3"' H3"E 109.5
H3"D C3"' H3"E 109.5
C3' O3" C3" 117.6(2)
C3 C4 C7 110.74(19)
C3 C4 C5 110.18(18)
C7 C4 C5 111.47(19)
C3 C4 H4A 108.0
C7 C4 H4A 107.9
C5 C4 H4A 108.4
C6 C5 C5' 120.4(2)
C6 C5 C4 120.8(2)
C5' C5 C4 118.6(2)
O5' C5' O5" 120.9(3)
O5' C5' C5 126.7(3)
O5" C5' C5 112.4(2)
C5"' C5" O5" 111.3(3)
C5"' C5" H5"A 108.7
O5" C5" H5"A 109.5
C5"' C5" H5"B 109.4
O5" C5" H5"B 109.4
H5"A C5" H5"B 108.4
C5" C5"' H5"C 111.6
C5" C5"' H5"D 108.0
H5"C C5"' H5"D 109.5
C5" C5"' H5"E 108.8
H5"C C5"' H5"E 109.5
H5"D C5"' H5"E 109.5
C5' O5" C5" 117.2(2)
C5 C6 N1 119.4(2)
C5 C6 C6' 127.5(3)
N1 C6 C6' 113.0(2)
C6 C6' H6'A 109.9
C6 C6' H6'B 109.2
H6'A C6' H6'B 109.5
C6 C6' H6'C 109.3
H6'A C6' H6'C 109.5
H6'B C6' H6'C 109.5
C6 C6' H6'D 90.1
H6'A C6' H6'D 157.9
H6'B C6' H6'D 70.6
H6'C C6' H6'D 52.9
C6 C6' H6'E 110.3
H6'A C6' H6'E 57.6
H6'B C6' H6'E 140.5
H6'C C6' H6'E 54.7
H6'D C6' H6'E 107.5
C6 C6' H6'F 106.5
H6'A C6' H6'F 55.0
H6'B C6' H6'F 58.9
H6'C C6' H6'F 144.2
H6'D C6' H6'F 129.4
H6'E C6' H6'F 110.4
C12 C7 C8 118.5(3)
C12 C7 C4 118.3(2)
C8 C7 C4 123.2(3)
O8 C8 C7 117.0(3)
O8 C8 C9 123.8(3)
C7 C8 C9 119.2(3)
C10 C9 C8 120.8(3)
C10 C9 H9A 120.4
C8 C9 H9A 118.9
C9 C10 C11 121.4(3)
C9 C10 H10A 119.8
C11 C10 H10A 118.8
O11 C11 C10 116.9(3)
O11 C11 C12 125.1(3)
C10 C11 C12 118.0(3)
C11 C12 C7 122.2(3)
C11 C12 H12A 118.8
C7 C12 H12A 119.0
C8 O8 C8' 118.4(3)
O8 C8' H8'A 109.3
O8 C8' H8'B 108.2
H8'A C8' H8'B 109.5
O8 C8' H8'C 110.9
H8'A C8' H8'C 109.5
H8'B C8' H8'C 109.5
C11 O11 C11' 118.0(3)
O11 C11' H11A 111.3
O11 C11' H11B 108.4
H11A C11' H11B 109.5
O11 C11' H11C 108.7
H11A C11' H11C 109.5
H11B C11' H11C 109.5

loop_
_geom_bond_atom_site_label_1
_geom_bond_atom_site_label_2
_geom_bond_site_symmetry_2
_geom_bond_distance
_geom_bond_publ_flag
N1 C2 . 1.392(3) ?
N1 C6 . 1.397(3) ?
N1 H1A . 1.0282 ?
C2 C3 . 1.366(3) ?
C2 C2' . 1.517(4) ?
C2' H2'A . .9600 ?
C2' H2'B . .9600 ?
C2' H2'C . .9600 ?
C2' H2'D . .9600 ?
C2' H2'E . .9600 ?
C2' H2'F . .9600 ?
C3 C3' . 1.474(3) ?
C3 C4 . 1.540(3) ?
C3' O3' . 1.212(3) ?
C3' O3" . 1.347(3) ?
C3" C3"' . 1.426(5) ?
C3" O3" . 1.455(3) ?
C3" H3"A . .9600 ?
C3" H3"B . .9599 ?
C3"' H3"C . .9600 ?
C3"' H3"D . .9599 ?
C3"' H3"E . .9601 ?
C4 C7 . 1.541(3) ?
C4 C5 . 1.546(3) ?
C4 H4A . .9600 ?
C5 C6 . 1.356(3) ?
C5 C5' . 1.480(4) ?
C5' O5' . 1.224(3) ?
C5' O5" . 1.340(3) ?
C5" C5"' . 1.412(5) ?
C5" O5" . 1.469(4) ?
C5" H5"A . .9600 ?
C5" H5"B . .9600 ?
C5"' H5"C . .9600 ?
C5"' H5"D . .9600 ?
C5"' H5"E . .9600 ?
C6 C6' . 1.523(3) ?
C6' H6'A . .9600 ?
C6' H6'B . .9599 ?
C6' H6'C . .9601 ?
C6' H6'D . .9600 ?
C6' H6'E . .9600 ?
C6' H6'F . .9600 ?
C7 C12 . 1.403(4) ?
C7 C8 . 1.403(4) ?
C8 O8 . 1.389(4) ?
C8 C9 . 1.409(5) ?
C9 C10 . 1.375(5) ?
C9 H9A . .9600 ?
C10 C11 . 1.387(4) ?
C10 H10A . .9600 ?
C11 O11 . 1.379(4) ?
C11 C12 . 1.398(4) ?
C12 H12A . .9600 ?
O8 C8' . 1.423(3) ?
C8' H8'A . .9599 ?
C8' H8'B . .9600 ?
C8' H8'C . .9600 ?
O11 C11' . 1.427(4) ?
C11' H11A . .9599 ?
C11' H11B . .9600 ?
C11' H11C . .9600 ?

loop_
_geom_hbond_atom_site_label_D
_geom_hbond_atom_site_label_H
_geom_hbond_atom_site_label_A
_geom_hbond_site_symmetry_A
_geom_hbond_distance_DH
_geom_hbond_distance_HA
_geom_hbond_distance_DA
_geom_hbond_angle_DHA
_geom_hbond_publ_flag
N1 H1A O3' 4_554 1.03 1.91 2.910(3) 163.4 no
